data_7014959
loop_
_publ_author_name
'Liu, Yu-Chiao'
'Tu, Ling-Kuang'
'Yen, Tao-Hung'
'Lee, Gene-Hsiang'
'Chiang, Ming-Hsi'

_publ_section_title
;
 Influences on the rotated structure of diiron dithiolate complexes:
 electronic asymmetry vs. secondary coordination sphere interaction
;
_journal_issue 11
_journal_name_full 'Dalton Transactions'
_journal_page_first 2528
_journal_paper_doi 10.1039/c0dt01332c
_journal_volume 40
_journal_year 2011
_chemical_formula_sum 'C52 H58 Cl4 Fe4 N2 O10 P2 S4'
_chemical_formula_weight 1426.38
_chemical_name_systematic
;
?
;
_space_group_IT_number 14
_symmetry_cell_setting monoclinic
_symmetry_space_group_name_Hall '-P 2yn'
_symmetry_space_group_name_H-M 'P 1 21/n 1'
_atom_sites_solution_hydrogens geom
_atom_sites_solution_primary direct
_atom_sites_solution_secondary difmap
_audit_creation_method SHELXL-97
_cell_angle_alpha 90.00
_cell_angle_beta 102.760(1)
_cell_angle_gamma 90.00
_cell_formula_units_Z 4
_cell_length_a 13.2880(6)
_cell_length_b 21.5592(9)
_cell_length_c 21.8668(9)
_cell_measurement_reflns_used 8408
_cell_measurement_temperature 150(2)
_cell_measurement_theta_max 27.47
_cell_measurement_theta_min 2.38
_cell_volume 6109.7(5)
_computing_cell_refinement 'Bruker SAINT'
_computing_data_collection 'Bruker SMART'
_computing_data_reduction 'Bruker SAINT'
_computing_molecular_graphics 'Bruker SHELXTL'
_computing_publication_material 'Bruker SHELXTL'
_computing_structure_refinement 'SHELXL-97 (Sheldrick, 1997)'
_computing_structure_solution 'SHELXS-97 (Sheldrick, 1990)'
_diffrn_ambient_temperature 150(2)
_diffrn_measured_fraction_theta_full 1.000
_diffrn_measured_fraction_theta_max 1.000
_diffrn_measurement_device_type 'BRUKER SMART APEXCCD area detector'
_diffrn_measurement_method 'omega scans'
_diffrn_radiation_monochromator graphite
_diffrn_radiation_source 'fine-focus sealed tube'
_diffrn_radiation_type MoK\a
_diffrn_radiation_wavelength 0.71073
_diffrn_reflns_av_R_equivalents 0.0489
_diffrn_reflns_av_sigmaI/netI 0.0466
_diffrn_reflns_limit_h_max 17
_diffrn_reflns_limit_h_min -17
_diffrn_reflns_limit_k_max 28
_diffrn_reflns_limit_k_min -28
_diffrn_reflns_limit_l_max 28
_diffrn_reflns_limit_l_min -28
_diffrn_reflns_number 46682
_diffrn_reflns_theta_full 27.50
_diffrn_reflns_theta_max 27.50
_diffrn_reflns_theta_min 1.34
_exptl_absorpt_coefficient_mu 1.350
_exptl_absorpt_correction_T_max 0.7120
_exptl_absorpt_correction_T_min 0.6494
_exptl_absorpt_correction_type multi-scan
_exptl_crystal_colour red
_exptl_crystal_density_diffrn 1.551
_exptl_crystal_density_meas ?
_exptl_crystal_density_method 'not measured'
_exptl_crystal_description block
_exptl_crystal_F_000 2920
_exptl_crystal_size_max 0.35
_exptl_crystal_size_mid 0.30
_exptl_crystal_size_min 0.27
_refine_diff_density_max 1.307
_refine_diff_density_min -1.474
_refine_diff_density_rms 0.104
_refine_ls_extinction_method none
_refine_ls_goodness_of_fit_ref 1.068
_refine_ls_hydrogen_treatment constr
_refine_ls_matrix_type full
_refine_ls_number_parameters 707
_refine_ls_number_reflns 14029
_refine_ls_number_restraints 0
_refine_ls_restrained_S_all 1.068
_refine_ls_R_factor_all 0.0722
_refine_ls_R_factor_gt 0.0557
_refine_ls_shift/su_max 0.003
_refine_ls_shift/su_mean 0.000
_refine_ls_structure_factor_coef Fsqd
_refine_ls_weighting_details 'calc w=1/[\s^2^(Fo^2^)+(0.0621P)^2^+8.7304P] where P=(Fo^2^+2Fc^2^)/3'
_refine_ls_weighting_scheme calc
_refine_ls_wR_factor_gt 0.1287
_refine_ls_wR_factor_ref 0.1380
_reflns_number_gt 11322
_reflns_number_total 14029
_reflns_threshold_expression >2sigma(I)
_cod_data_source_file C0DT01332C.TXT
_cod_data_source_block 2
_cod_depositor_comments
;
The following automatic conversions were performed:
'_symmetry_cell_setting' value 'Monoclinic' changed to 'monoclinic'
according to '/home/saulius/struct/CIF-dictionaries/cif_core.dic'
dictionary named 'cif_core.dic' version 2.4.1 from 2010-06-29.

Automatic conversion script
Id: cif_fix_enum 1555 2011-01-17 13:19:09Z saulius 

The following automatic conversions were performed:

'_exptl_crystal_density_meas' value 'not_measured' was changed to '?'
- the value is perceived as not measured.

Automatic conversion script
Id: cif_fix_values 3008 2015-01-20 13:52:24Z robertas 
;
_cod_original_sg_symbol_H-M P2(1)/n
_cod_database_code 7014959

loop_
_symmetry_equiv_pos_as_xyz
'x, y, z'
'-x+1/2, y+1/2, -z+1/2'
'-x, -y, -z'
'x-1/2, -y-1/2, z-1/2'

loop_
_atom_site_label
_atom_site_type_symbol
_atom_site_fract_x
_atom_site_fract_y
_atom_site_fract_z
_atom_site_U_iso_or_equiv
_atom_site_adp_type
_atom_site_occupancy
_atom_site_symmetry_multiplicity
_atom_site_calc_flag
_atom_site_refinement_flags
_atom_site_disorder_assembly
_atom_site_disorder_group
Fe1 Fe 0.29809(4) 0.64006(2) 0.26656(2) 0.02016(11) Uani 1 1 d . . .
Fe2 Fe 0.24520(4) 0.67925(2) 0.15601(2) 0.02546(13) Uani 1 1 d . . .
Fe3 Fe 0.58106(4) 0.36980(2) 0.23242(2) 0.01931(11) Uani 1 1 d . . .
Fe4 Fe 0.53091(4) 0.35587(2) 0.11591(2) 0.02508(12) Uani 1 1 d . . .
S1 S 0.40967(6) 0.68486(4) 0.21414(4) 0.02418(18) Uani 1 1 d . . .
S2 S 0.66046(7) 0.41965(4) 0.16378(4) 0.02486(19) Uani 1 1 d . . .
S3 S 0.27473(6) 0.57758(4) 0.18237(4) 0.02306(18) Uani 1 1 d . . .
S4 S 0.44446(6) 0.41844(4) 0.17063(4) 0.02212(18) Uani 1 1 d . . .
P1 P 0.38638(6) 0.57451(4) 0.33636(4) 0.01799(17) Uani 1 1 d . . .
P2 P 0.61087(6) 0.41756(4) 0.32534(4) 0.01873(17) Uani 1 1 d . . .
N1 N 0.6688(2) 0.60811(14) 0.17578(15) 0.0255(6) Uani 1 1 d . . .
N2 N 0.2259(2) 0.46238(15) 0.09460(15) 0.0307(7) Uani 1 1 d . . .
C1 C 0.3114(3) 0.70760(17) 0.31410(17) 0.0264(8) Uani 1 1 d . . .
C2 C 0.1760(3) 0.62411(17) 0.28264(18) 0.0287(8) Uani 1 1 d . . .
C3 C 0.2319(3) 0.75965(19) 0.1728(2) 0.0336(9) Uani 1 1 d . . .
C4 C 0.1091(3) 0.66661(19) 0.1383(2) 0.0353(9) Uani 1 1 d . . .
C5 C 0.2670(3) 0.6860(2) 0.0778(2) 0.0382(10) Uani 1 1 d . . .
C6 C 0.6951(3) 0.32530(16) 0.25176(18) 0.0263(7) Uani 1 1 d . . .
C7 C 0.5063(3) 0.30801(17) 0.25197(17) 0.0264(8) Uani 1 1 d . . .
C8 C 0.6281(3) 0.3003(2) 0.1101(2) 0.0366(9) Uani 1 1 d . . .
C9 C 0.4362(3) 0.29618(19) 0.10860(19) 0.0341(9) Uani 1 1 d . . .
C10 C 0.5010(3) 0.3881(2) 0.0372(2) 0.0416(10) Uani 1 1 d . . .
C11 C 0.4919(3) 0.63351(17) 0.17902(17) 0.0259(7) Uani 1 1 d . . .
H11A H 0.4752 0.5897 0.1861 0.031 Uiso 1 1 calc R . .
H11B H 0.4782 0.6407 0.1332 0.031 Uiso 1 1 calc R . .
C12 C 0.6058(3) 0.64562(17) 0.20779(18) 0.0268(8) Uani 1 1 d . . .
H12A H 0.6217 0.6901 0.2036 0.032 Uiso 1 1 calc R . .
H12B H 0.6212 0.6350 0.2530 0.032 Uiso 1 1 calc R . .
C13 C 0.6775(3) 0.54348(17) 0.19625(18) 0.0293(8) Uani 1 1 d . . .
H13A H 0.6445 0.5383 0.2323 0.035 Uiso 1 1 calc R . .
H13B H 0.7513 0.5324 0.2103 0.035 Uiso 1 1 calc R . .
C14 C 0.6268(3) 0.50054(17) 0.14403(19) 0.0308(8) Uani 1 1 d . . .
H14A H 0.6490 0.5118 0.1051 0.037 Uiso 1 1 calc R . .
H14B H 0.5510 0.5056 0.1361 0.037 Uiso 1 1 calc R . .
C15 C 0.7693(3) 0.63527(19) 0.1719(2) 0.0359(9) Uani 1 1 d . . .
H15 H 0.8074 0.6022 0.1542 0.043 Uiso 1 1 calc R . .
C16 C 0.8363(3) 0.6523(2) 0.2351(2) 0.0437(11) Uani 1 1 d . . .
H16A H 0.8019 0.6845 0.2547 0.052 Uiso 1 1 calc R . .
H16B H 0.9029 0.6680 0.2295 0.052 Uiso 1 1 calc R . .
H16C H 0.8475 0.6155 0.2621 0.052 Uiso 1 1 calc R . .
C17 C 0.7541(4) 0.6876(2) 0.1257(2) 0.0459(11) Uani 1 1 d . . .
H17A H 0.7100 0.6738 0.0861 0.055 Uiso 1 1 calc R . .
H17B H 0.8212 0.7007 0.1186 0.055 Uiso 1 1 calc R . .
H17C H 0.7213 0.7225 0.1424 0.055 Uiso 1 1 calc R . .
C18 C 0.1618(3) 0.52721(17) 0.17236(18) 0.0275(8) Uani 1 1 d . . .
H18A H 0.1743 0.4945 0.2049 0.033 Uiso 1 1 calc R . .
H18B H 0.1012 0.5518 0.1774 0.033 Uiso 1 1 calc R . .
C19 C 0.1398(3) 0.49740(19) 0.10753(19) 0.0318(8) Uani 1 1 d . . .
H19A H 0.0797 0.4694 0.1036 0.038 Uiso 1 1 calc R . .
H19B H 0.1210 0.5303 0.0755 0.038 Uiso 1 1 calc R . .
C20 C 0.2350(3) 0.39913(19) 0.1187(2) 0.0358(9) Uani 1 1 d . . .
H20A H 0.2497 0.3712 0.0857 0.043 Uiso 1 1 calc R . .
H20B H 0.1678 0.3865 0.1273 0.043 Uiso 1 1 calc R . .
C21 C 0.3186(3) 0.39014(19) 0.17819(18) 0.0300(8) Uani 1 1 d . . .
H21A H 0.3241 0.3454 0.1888 0.036 Uiso 1 1 calc R . .
H21B H 0.2980 0.4122 0.2132 0.036 Uiso 1 1 calc R . .
C22 C 0.2356(4) 0.4676(2) 0.0289(2) 0.0514(12) Uani 1 1 d . . .
H22 H 0.2933 0.4392 0.0249 0.062 Uiso 1 1 calc R . .
C23 C 0.2697(6) 0.5318(3) 0.0150(3) 0.081(2) Uani 1 1 d . . .
H23A H 0.2151 0.5617 0.0174 0.097 Uiso 1 1 calc R . .
H23B H 0.2835 0.5327 -0.0272 0.097 Uiso 1 1 calc R . .
H23C H 0.3326 0.5429 0.0458 0.097 Uiso 1 1 calc R . .
C24 C 0.1418(5) 0.4452(3) -0.0186(2) 0.0747(19) Uani 1 1 d . . .
H24A H 0.1206 0.4045 -0.0058 0.090 Uiso 1 1 calc R . .
H24B H 0.1588 0.4416 -0.0598 0.090 Uiso 1 1 calc R . .
H24C H 0.0852 0.4749 -0.0210 0.090 Uiso 1 1 calc R . .
C25 C 0.4652(2) 0.51742(15) 0.30438(15) 0.0192(6) Uani 1 1 d . . .
H25A H 0.4230 0.5009 0.2647 0.023 Uiso 1 1 calc R . .
H25B H 0.5247 0.5395 0.2941 0.023 Uiso 1 1 calc R . .
C26 C 0.5064(2) 0.46261(15) 0.34709(16) 0.0200(7) Uani 1 1 d . . .
H26A H 0.4482 0.4341 0.3479 0.024 Uiso 1 1 calc R . .
H26B H 0.5315 0.4785 0.3902 0.024 Uiso 1 1 calc R . .
C27 C 0.3010(2) 0.52860(15) 0.37313(16) 0.0199(7) Uani 1 1 d . . .
C28 C 0.2572(3) 0.47366(16) 0.34606(17) 0.0238(7) Uani 1 1 d . . .
H28 H 0.2776 0.4574 0.3103 0.029 Uiso 1 1 calc R . .
C29 C 0.1841(3) 0.44238(18) 0.37064(18) 0.0292(8) Uani 1 1 d . . .
H29 H 0.1555 0.4047 0.3520 0.035 Uiso 1 1 calc R . .
C30 C 0.1528(3) 0.46576(19) 0.42181(19) 0.0331(9) Uani 1 1 d . . .
H30 H 0.1031 0.4441 0.4388 0.040 Uiso 1 1 calc R . .
C31 C 0.1937(3) 0.52084(19) 0.44856(18) 0.0325(9) Uani 1 1 d . . .
H31 H 0.1714 0.5372 0.4837 0.039 Uiso 1 1 calc R . .
C32 C 0.2668(3) 0.55221(17) 0.42440(17) 0.0269(8) Uani 1 1 d . . .
H32 H 0.2942 0.5902 0.4429 0.032 Uiso 1 1 calc R . .
C33 C 0.4839(2) 0.60564(15) 0.40137(16) 0.0210(7) Uani 1 1 d . . .
C34 C 0.5114(3) 0.57664(16) 0.45987(16) 0.0237(7) Uani 1 1 d . . .
H34 H 0.4724 0.5423 0.4690 0.028 Uiso 1 1 calc R . .
C35 C 0.5949(3) 0.59759(17) 0.50464(17) 0.0275(8) Uani 1 1 d . . .
H35 H 0.6135 0.5772 0.5441 0.033 Uiso 1 1 calc R . .
C36 C 0.6514(3) 0.64804(19) 0.49216(19) 0.0328(9) Uani 1 1 d . . .
H36 H 0.7090 0.6622 0.5229 0.039 Uiso 1 1 calc R . .
C37 C 0.6243(3) 0.67756(18) 0.43545(19) 0.0321(8) Uani 1 1 d . . .
H37 H 0.6627 0.7125 0.4271 0.038 Uiso 1 1 calc R . .
C38 C 0.5414(3) 0.65677(17) 0.39022(17) 0.0266(8) Uani 1 1 d . . .
H38 H 0.5234 0.6776 0.3510 0.032 Uiso 1 1 calc R . .
C39 C 0.6341(3) 0.36293(15) 0.39144(16) 0.0228(7) Uani 1 1 d . . .
C40 C 0.5519(3) 0.32802(18) 0.40345(19) 0.0320(8) Uani 1 1 d . . .
H40 H 0.4857 0.3318 0.3764 0.038 Uiso 1 1 calc R . .
C41 C 0.5655(4) 0.28785(19) 0.45438(19) 0.0376(10) Uani 1 1 d . . .
H41 H 0.5087 0.2649 0.4623 0.045 Uiso 1 1 calc R . .
C42 C 0.6612(4) 0.28153(19) 0.49307(19) 0.0427(11) Uani 1 1 d . . .
H42 H 0.6710 0.2539 0.5277 0.051 Uiso 1 1 calc R . .
C43 C 0.7429(4) 0.3150(2) 0.48184(19) 0.0411(10) Uani 1 1 d . . .
H43 H 0.8089 0.3107 0.5091 0.049 Uiso 1 1 calc R . .
C44 C 0.7307(3) 0.35548(18) 0.43090(18) 0.0322(9) Uani 1 1 d . . .
H44 H 0.7882 0.3779 0.4232 0.039 Uiso 1 1 calc R . .
C45 C 0.7231(2) 0.46880(16) 0.34466(16) 0.0223(7) Uani 1 1 d . . .
C46 C 0.7255(3) 0.52101(18) 0.38187(18) 0.0306(8) Uani 1 1 d . . .
H46 H 0.6668 0.5315 0.3978 0.037 Uiso 1 1 calc R . .
C47 C 0.8127(3) 0.5580(2) 0.3960(2) 0.0423(10) Uani 1 1 d . . .
H47 H 0.8127 0.5942 0.4209 0.051 Uiso 1 1 calc R . .
C48 C 0.8995(3) 0.5430(2) 0.3744(2) 0.0388(10) Uani 1 1 d . . .
H48 H 0.9595 0.5681 0.3849 0.047 Uiso 1 1 calc R . .
C49 C 0.8985(3) 0.4915(2) 0.3376(2) 0.0365(9) Uani 1 1 d . . .
H49 H 0.9580 0.4811 0.3224 0.044 Uiso 1 1 calc R . .
C50 C 0.8114(3) 0.45454(19) 0.32247(18) 0.0306(8) Uani 1 1 d . . .
H50 H 0.8115 0.4191 0.2967 0.037 Uiso 1 1 calc R . .
O1 O 0.3204(2) 0.75176(13) 0.34361(15) 0.0427(7) Uani 1 1 d . . .
O2 O 0.0969(2) 0.61391(15) 0.29246(15) 0.0448(8) Uani 1 1 d . . .
O3 O 0.2240(2) 0.81063(14) 0.18357(16) 0.0472(8) Uani 1 1 d . . .
O4 O 0.0228(2) 0.65726(16) 0.12733(17) 0.0532(9) Uani 1 1 d . . .
O5 O 0.2836(3) 0.69279(18) 0.02972(15) 0.0589(10) Uani 1 1 d . . .
O6 O 0.7702(2) 0.29725(13) 0.26165(15) 0.0418(7) Uani 1 1 d . . .
O7 O 0.4591(2) 0.26634(13) 0.26142(14) 0.0382(7) Uani 1 1 d . . .
O8 O 0.6902(3) 0.26478(17) 0.10870(18) 0.0579(9) Uani 1 1 d . . .
O9 O 0.3775(2) 0.25706(16) 0.10514(17) 0.0525(9) Uani 1 1 d . . .
O10 O 0.4838(3) 0.4067(2) -0.01194(16) 0.0690(11) Uani 1 1 d . . .
C51 C 0.5055(5) 0.7786(3) 0.0474(3) 0.0744(17) Uani 1 1 d . . .
H51A H 0.4539 0.7452 0.0349 0.089 Uiso 1 1 calc R . .
H51B H 0.5746 0.7606 0.0493 0.089 Uiso 1 1 calc R . .
Cl1 Cl 0.49920(14) 0.80538(9) 0.12092(8) 0.0846(5) Uani 1 1 d . . .
Cl2 Cl 0.48252(15) 0.83682(10) -0.00905(8) 0.0958(6) Uani 1 1 d . . .
C52 C 0.5585(6) 0.8359(4) 0.3279(3) 0.092(2) Uani 1 1 d . . .
H52A H 0.6302 0.8348 0.3219 0.110 Uiso 1 1 calc R . .
H52B H 0.5275 0.7947 0.3163 0.110 Uiso 1 1 calc R . .
Cl3 Cl 0.56236(17) 0.84899(10) 0.40724(11) 0.1121(8) Uani 1 1 d . . .
Cl4 Cl 0.4915(2) 0.88950(13) 0.27885(11) 0.1238(9) Uani 1 1 d . . .

loop_
_atom_site_aniso_label
_atom_site_aniso_U_11
_atom_site_aniso_U_22
_atom_site_aniso_U_33
_atom_site_aniso_U_23
_atom_site_aniso_U_13
_atom_site_aniso_U_12
Fe1 0.0190(2) 0.0191(2) 0.0226(2) 0.00196(19) 0.00499(19) 0.00373(18)
Fe2 0.0225(2) 0.0269(3) 0.0262(3) 0.0071(2) 0.0036(2) 0.0040(2)
Fe3 0.0193(2) 0.0179(2) 0.0209(2) -0.00111(18) 0.00480(18) 0.00234(18)
Fe4 0.0260(3) 0.0270(3) 0.0230(3) -0.0068(2) 0.0072(2) -0.0012(2)
S1 0.0220(4) 0.0226(4) 0.0283(4) 0.0031(3) 0.0065(3) 0.0012(3)
S2 0.0244(4) 0.0244(4) 0.0266(4) -0.0006(3) 0.0076(3) -0.0012(3)
S3 0.0211(4) 0.0240(4) 0.0236(4) 0.0006(3) 0.0040(3) 0.0005(3)
S4 0.0205(4) 0.0235(4) 0.0212(4) -0.0029(3) 0.0022(3) 0.0019(3)
P1 0.0179(4) 0.0168(4) 0.0199(4) 0.0005(3) 0.0054(3) 0.0016(3)
P2 0.0165(4) 0.0201(4) 0.0193(4) 0.0002(3) 0.0035(3) 0.0039(3)
N1 0.0240(15) 0.0222(15) 0.0319(16) 0.0015(13) 0.0096(12) -0.0011(12)
N2 0.0242(15) 0.0333(18) 0.0336(18) -0.0032(14) 0.0039(13) 0.0043(13)
C1 0.0271(18) 0.0253(19) 0.0273(18) 0.0033(15) 0.0072(15) 0.0062(14)
C2 0.0276(19) 0.0284(19) 0.0293(19) 0.0042(15) 0.0044(15) 0.0061(15)
C3 0.0257(19) 0.034(2) 0.041(2) 0.0079(18) 0.0084(17) 0.0061(16)
C4 0.027(2) 0.035(2) 0.040(2) 0.0069(18) 0.0001(17) 0.0052(16)
C5 0.036(2) 0.045(3) 0.030(2) 0.0076(18) 0.0000(17) 0.0009(18)
C6 0.0271(18) 0.0225(17) 0.0310(19) 0.0011(15) 0.0100(15) 0.0033(14)
C7 0.0250(17) 0.0257(19) 0.0279(19) -0.0018(15) 0.0042(14) 0.0056(15)
C8 0.037(2) 0.038(2) 0.037(2) -0.0120(18) 0.0126(18) -0.0008(18)
C9 0.033(2) 0.038(2) 0.032(2) -0.0148(17) 0.0084(16) -0.0008(17)
C10 0.037(2) 0.055(3) 0.032(2) -0.003(2) 0.0061(18) -0.003(2)
C11 0.0208(16) 0.0302(19) 0.0279(18) -0.0017(15) 0.0079(14) 0.0003(14)
C12 0.0241(17) 0.0232(18) 0.033(2) -0.0007(15) 0.0068(15) -0.0030(14)
C13 0.034(2) 0.0241(18) 0.030(2) 0.0007(15) 0.0077(16) 0.0041(15)
C14 0.037(2) 0.0218(18) 0.033(2) 0.0040(15) 0.0061(16) -0.0041(15)
C15 0.0285(19) 0.032(2) 0.052(3) 0.0076(19) 0.0191(18) 0.0032(16)
C16 0.028(2) 0.033(2) 0.065(3) 0.005(2) -0.001(2) -0.0026(17)
C17 0.040(2) 0.048(3) 0.055(3) 0.011(2) 0.020(2) -0.001(2)
C18 0.0237(17) 0.0281(19) 0.0309(19) -0.0003(15) 0.0059(15) -0.0033(14)
C19 0.0223(18) 0.035(2) 0.035(2) -0.0026(17) 0.0009(15) 0.0016(15)
C20 0.0235(18) 0.033(2) 0.046(2) -0.0081(18) -0.0017(16) 0.0004(16)
C21 0.0234(17) 0.034(2) 0.033(2) -0.0015(16) 0.0077(15) 0.0004(15)
C22 0.054(3) 0.058(3) 0.045(3) -0.007(2) 0.016(2) 0.014(2)
C23 0.111(6) 0.083(5) 0.064(4) 0.006(3) 0.052(4) 0.004(4)
C24 0.079(4) 0.098(5) 0.039(3) -0.025(3) -0.005(3) 0.023(4)
C25 0.0204(15) 0.0193(16) 0.0192(16) 0.0000(13) 0.0070(13) 0.0043(12)
C26 0.0175(15) 0.0198(16) 0.0238(17) 0.0012(13) 0.0067(13) 0.0046(12)
C27 0.0181(15) 0.0189(16) 0.0235(17) 0.0058(13) 0.0061(13) 0.0033(12)
C28 0.0221(16) 0.0240(17) 0.0244(17) 0.0021(14) 0.0033(13) 0.0022(13)
C29 0.0209(17) 0.0269(19) 0.038(2) 0.0001(16) 0.0014(15) -0.0020(14)
C30 0.0240(18) 0.036(2) 0.040(2) 0.0073(18) 0.0095(16) -0.0042(16)
C31 0.0300(19) 0.042(2) 0.030(2) -0.0001(17) 0.0168(16) 0.0035(17)
C32 0.0274(18) 0.0241(18) 0.0309(19) -0.0030(15) 0.0101(15) 0.0014(14)
C33 0.0204(15) 0.0194(16) 0.0232(17) -0.0028(13) 0.0049(13) 0.0031(13)
C34 0.0259(17) 0.0221(17) 0.0246(17) -0.0006(14) 0.0085(14) 0.0027(14)
C35 0.0298(18) 0.0300(19) 0.0219(17) -0.0030(15) 0.0040(14) 0.0043(15)
C36 0.0247(18) 0.035(2) 0.036(2) -0.0073(17) 0.0014(16) -0.0014(16)
C37 0.0297(19) 0.029(2) 0.038(2) 0.0028(17) 0.0079(16) -0.0063(15)
C38 0.0288(18) 0.0247(18) 0.0271(18) 0.0035(15) 0.0083(15) -0.0013(14)
C39 0.0311(18) 0.0194(17) 0.0183(16) 0.0005(13) 0.0065(14) 0.0085(14)
C40 0.038(2) 0.029(2) 0.031(2) 0.0027(16) 0.0128(17) 0.0060(16)
C41 0.057(3) 0.027(2) 0.035(2) 0.0060(17) 0.023(2) 0.0093(18)
C42 0.076(3) 0.028(2) 0.025(2) 0.0051(17) 0.013(2) 0.017(2)
C43 0.052(3) 0.035(2) 0.029(2) 0.0008(17) -0.0071(18) 0.015(2)
C44 0.036(2) 0.0275(19) 0.030(2) -0.0004(16) 0.0011(16) 0.0087(16)
C45 0.0169(15) 0.0265(18) 0.0218(17) 0.0018(14) 0.0006(13) 0.0013(13)
C46 0.0218(17) 0.036(2) 0.035(2) -0.0060(17) 0.0091(15) -0.0006(15)
C47 0.032(2) 0.043(2) 0.051(3) -0.019(2) 0.0072(19) -0.0085(18)
C48 0.0259(19) 0.045(2) 0.044(2) -0.005(2) 0.0046(17) -0.0089(17)
C49 0.0193(17) 0.051(3) 0.039(2) -0.0028(19) 0.0069(16) 0.0005(17)
C50 0.0227(17) 0.036(2) 0.032(2) -0.0071(17) 0.0047(15) 0.0036(15)
O1 0.0522(19) 0.0301(16) 0.0461(18) -0.0105(14) 0.0112(15) 0.0053(13)
O2 0.0238(14) 0.060(2) 0.0533(19) 0.0094(16) 0.0154(13) 0.0043(13)
O3 0.0468(18) 0.0278(16) 0.068(2) 0.0055(15) 0.0160(16) 0.0047(13)
O4 0.0284(16) 0.053(2) 0.073(2) 0.0064(18) 0.0006(15) 0.0035(14)
O5 0.073(2) 0.072(3) 0.0331(18) 0.0123(17) 0.0155(17) -0.0005(19)
O6 0.0320(15) 0.0324(15) 0.061(2) 0.0046(14) 0.0109(14) 0.0126(12)
O7 0.0356(15) 0.0299(15) 0.0517(18) 0.0050(13) 0.0151(13) -0.0051(12)
O8 0.052(2) 0.054(2) 0.074(2) -0.0170(18) 0.0258(18) 0.0163(17)
O9 0.0466(19) 0.0476(19) 0.065(2) -0.0288(17) 0.0169(16) -0.0201(16)
O10 0.069(2) 0.105(3) 0.0309(18) 0.016(2) 0.0067(17) 0.003(2)
C51 0.073(4) 0.057(4) 0.095(5) -0.005(3) 0.022(4) 0.000(3)
Cl1 0.0925(12) 0.0932(12) 0.0761(11) 0.0331(9) 0.0357(9) 0.0271(10)
Cl2 0.1005(13) 0.1187(15) 0.0614(10) 0.0082(9) 0.0036(9) 0.0653(12)
C52 0.103(6) 0.089(5) 0.095(5) 0.011(4) 0.047(5) 0.031(4)
Cl3 0.1067(15) 0.1038(15) 0.1050(15) 0.0033(12) -0.0211(12) 0.0477(12)
Cl4 0.1325(19) 0.158(2) 0.0933(15) 0.0447(15) 0.0503(14) 0.0600(17)

loop_
_atom_type_symbol
_atom_type_description
_atom_type_scat_dispersion_real
_atom_type_scat_dispersion_imag
_atom_type_scat_source
C C 0.0033 0.0016 'International Tables Vol C Tables 4.2.6.8 and 6.1.1.4'
H H 0.0000 0.0000 'International Tables Vol C Tables 4.2.6.8 and 6.1.1.4'
N N 0.0061 0.0033 'International Tables Vol C Tables 4.2.6.8 and 6.1.1.4'
O O 0.0106 0.0060 'International Tables Vol C Tables 4.2.6.8 and 6.1.1.4'
P P 0.1023 0.0942 'International Tables Vol C Tables 4.2.6.8 and 6.1.1.4'
S S 0.1246 0.1234 'International Tables Vol C Tables 4.2.6.8 and 6.1.1.4'
Cl Cl 0.1484 0.1585 'International Tables Vol C Tables 4.2.6.8 and 6.1.1.4'
Fe Fe 0.3463 0.8444 'International Tables Vol C Tables 4.2.6.8 and 6.1.1.4'

loop_
_geom_angle_atom_site_label_1
_geom_angle_atom_site_label_2
_geom_angle_atom_site_label_3
_geom_angle
_geom_angle_site_symmetry_1
_geom_angle_site_symmetry_3
_geom_angle_publ_flag
C2 Fe1 C1 91.17(17) . . ?
C2 Fe1 P1 96.23(12) . . ?
C1 Fe1 P1 98.66(12) . . ?
C2 Fe1 S3 94.56(13) . . ?
C1 Fe1 S3 161.71(12) . . ?
P1 Fe1 S3 97.95(4) . . ?
C2 Fe1 S1 155.47(12) . . ?
C1 Fe1 S1 87.42(12) . . ?
P1 Fe1 S1 108.20(4) . . ?
S3 Fe1 S1 80.18(4) . . ?
C2 Fe1 Fe2 100.54(12) . . ?
C1 Fe1 Fe2 104.97(12) . . ?
P1 Fe1 Fe2 150.56(3) . . ?
S3 Fe1 Fe2 56.91(3) . . ?
S1 Fe1 Fe2 56.49(3) . . ?
C4 Fe2 C3 92.93(18) . . ?
C4 Fe2 C5 100.00(19) . . ?
C3 Fe2 C5 99.2(2) . . ?
C4 Fe2 S1 158.67(14) . . ?
C3 Fe2 S1 87.72(13) . . ?
C5 Fe2 S1 100.93(14) . . ?
C4 Fe2 S3 91.02(13) . . ?
C3 Fe2 S3 154.11(14) . . ?
C5 Fe2 S3 105.24(15) . . ?
S1 Fe2 S3 79.59(3) . . ?
C4 Fe2 Fe1 102.29(14) . . ?
C3 Fe2 Fe1 98.49(13) . . ?
C5 Fe2 Fe1 150.62(14) . . ?
S1 Fe2 Fe1 56.63(3) . . ?
S3 Fe2 Fe1 55.71(3) . . ?
C6 Fe3 C7 91.76(16) . . ?
C6 Fe3 P2 93.56(12) . . ?
C7 Fe3 P2 97.09(12) . . ?
C6 Fe3 S4 157.97(13) . . ?
C7 Fe3 S4 94.25(12) . . ?
P2 Fe3 S4 106.66(4) . . ?
C6 Fe3 S2 85.22(12) . . ?
C7 Fe3 S2 151.41(12) . . ?
P2 Fe3 S2 111.46(4) . . ?
S4 Fe3 S2 79.40(3) . . ?
C6 Fe3 Fe4 101.54(12) . . ?
C7 Fe3 Fe4 96.78(12) . . ?
P2 Fe3 Fe4 159.11(3) . . ?
S4 Fe3 Fe4 56.71(3) . . ?
S2 Fe3 Fe4 56.36(3) . . ?
C9 Fe4 C8 91.01(19) . . ?
C9 Fe4 C10 100.9(2) . . ?
C8 Fe4 C10 101.5(2) . . ?
C9 Fe4 S2 158.00(14) . . ?
C8 Fe4 S2 87.24(14) . . ?
C10 Fe4 S2 100.98(14) . . ?
C9 Fe4 S4 92.66(13) . . ?
C8 Fe4 S4 153.08(14) . . ?
C10 Fe4 S4 103.96(15) . . ?
S2 Fe4 S4 79.51(3) . . ?
C9 Fe4 Fe3 101.64(13) . . ?
C8 Fe4 Fe3 96.80(14) . . ?
C10 Fe4 Fe3 150.60(15) . . ?
S2 Fe4 Fe3 56.92(3) . . ?
S4 Fe4 Fe3 56.35(3) . . ?
C11 S1 Fe2 108.71(12) . . ?
C11 S1 Fe1 117.87(12) . . ?
Fe2 S1 Fe1 66.88(3) . . ?
C14 S2 Fe4 110.36(13) . . ?
C14 S2 Fe3 118.65(14) . . ?
Fe4 S2 Fe3 66.72(3) . . ?
C18 S3 Fe1 114.58(13) . . ?
C18 S3 Fe2 116.80(13) . . ?
Fe1 S3 Fe2 67.38(3) . . ?
C21 S4 Fe3 114.92(13) . . ?
C21 S4 Fe4 115.42(13) . . ?
Fe3 S4 Fe4 66.94(3) . . ?
C27 P1 C33 105.06(16) . . ?
C27 P1 C25 105.36(15) . . ?
C33 P1 C25 100.10(15) . . ?
C27 P1 Fe1 111.35(11) . . ?
C33 P1 Fe1 118.57(11) . . ?
C25 P1 Fe1 114.93(11) . . ?
C45 P2 C39 102.63(16) . . ?
C45 P2 C26 104.19(16) . . ?
C39 P2 C26 98.07(15) . . ?
C45 P2 Fe3 117.39(12) . . ?
C39 P2 Fe3 112.66(11) . . ?
C26 P2 Fe3 119.06(11) . . ?
C12 N1 C13 113.5(3) . . ?
C12 N1 C15 115.6(3) . . ?
C13 N1 C15 112.6(3) . . ?
C19 N2 C20 115.0(3) . . ?
C19 N2 C22 113.1(3) . . ?
C20 N2 C22 113.9(3) . . ?
O1 C1 Fe1 178.5(4) . . ?
O2 C2 Fe1 179.4(4) . . ?
O3 C3 Fe2 179.6(4) . . ?
O4 C4 Fe2 178.5(4) . . ?
O5 C5 Fe2 176.6(4) . . ?
O6 C6 Fe3 176.7(4) . . ?
O7 C7 Fe3 175.8(3) . . ?
O8 C8 Fe4 177.5(4) . . ?
O9 C9 Fe4 178.1(4) . . ?
O10 C10 Fe4 178.2(5) . . ?
C12 C11 S1 110.6(2) . . ?
N1 C12 C11 109.3(3) . . ?
N1 C13 C14 111.2(3) . . ?
C13 C14 S2 111.2(3) . . ?
N1 C15 C17 110.4(3) . . ?
N1 C15 C16 113.6(3) . . ?
C17 C15 C16 113.4(4) . . ?
C19 C18 S3 110.2(3) . . ?
N2 C19 C18 113.8(3) . . ?
N2 C20 C21 114.4(3) . . ?
C20 C21 S4 113.0(3) . . ?
N2 C22 C23 111.1(4) . . ?
N2 C22 C24 114.1(4) . . ?
C23 C22 C24 113.1(5) . . ?
C26 C25 P1 116.0(2) . . ?
C25 C26 P2 116.0(2) . . ?
C28 C27 C32 118.1(3) . . ?
C28 C27 P1 121.2(3) . . ?
C32 C27 P1 120.1(3) . . ?
C29 C28 C27 120.8(3) . . ?
C30 C29 C28 120.1(3) . . ?
C29 C30 C31 120.0(4) . . ?
C30 C31 C32 120.2(4) . . ?
C31 C32 C27 120.7(3) . . ?
C38 C33 C34 118.1(3) . . ?
C38 C33 P1 118.5(3) . . ?
C34 C33 P1 123.0(3) . . ?
C35 C34 C33 120.5(3) . . ?
C36 C35 C34 120.2(3) . . ?
C37 C36 C35 119.9(4) . . ?
C36 C37 C38 120.4(4) . . ?
C37 C38 C33 120.8(3) . . ?
C44 C39 C40 118.3(3) . . ?
C44 C39 P2 122.3(3) . . ?
C40 C39 P2 119.4(3) . . ?
C41 C40 C39 121.2(4) . . ?
C42 C41 C40 119.6(4) . . ?
C41 C42 C43 120.1(4) . . ?
C42 C43 C44 121.0(4) . . ?
C39 C44 C43 119.8(4) . . ?
C46 C45 C50 118.1(3) . . ?
C46 C45 P2 122.5(3) . . ?
C50 C45 P2 119.4(3) . . ?
C47 C46 C45 120.6(4) . . ?
C48 C47 C46 120.6(4) . . ?
C49 C48 C47 119.5(4) . . ?
C48 C49 C50 120.4(4) . . ?
C49 C50 C45 120.8(4) . . ?
Cl1 C51 Cl2 112.5(3) . . ?
Cl4 C52 Cl3 114.6(4) . . ?

loop_
_geom_bond_atom_site_label_1
_geom_bond_atom_site_label_2
_geom_bond_distance
_geom_bond_site_symmetry_2
_geom_bond_publ_flag
Fe1 C2 1.767(4) . ?
Fe1 C1 1.775(4) . ?
Fe1 P1 2.2163(9) . ?
Fe1 S3 2.2468(10) . ?
Fe1 S1 2.2795(10) . ?
Fe1 Fe2 2.5102(7) . ?
Fe2 C4 1.785(4) . ?
Fe2 C3 1.789(4) . ?
Fe2 C5 1.803(4) . ?
Fe2 S1 2.2759(10) . ?
Fe2 S3 2.2782(10) . ?
Fe3 C6 1.764(4) . ?
Fe3 C7 1.770(4) . ?
Fe3 P2 2.2340(10) . ?
Fe3 S4 2.2663(9) . ?
Fe3 S2 2.2849(10) . ?
Fe3 Fe4 2.5049(7) . ?
Fe4 C9 1.783(4) . ?
Fe4 C8 1.786(4) . ?
Fe4 C10 1.816(5) . ?
Fe4 S2 2.2703(10) . ?
Fe4 S4 2.2757(10) . ?
S1 C11 1.839(4) . ?
S2 C14 1.828(4) . ?
S3 C18 1.826(4) . ?
S4 C21 1.822(4) . ?
P1 C27 1.821(3) . ?
P1 C33 1.826(3) . ?
P1 C25 1.850(3) . ?
P2 C45 1.829(3) . ?
P2 C39 1.837(3) . ?
P2 C26 1.841(3) . ?
N1 C12 1.450(5) . ?
N1 C13 1.460(5) . ?
N1 C15 1.478(5) . ?
N2 C19 1.450(5) . ?
N2 C20 1.457(5) . ?
N2 C22 1.474(6) . ?
C1 O1 1.142(5) . ?
C2 O2 1.141(5) . ?
C3 O3 1.134(5) . ?
C4 O4 1.137(5) . ?
C5 O5 1.130(5) . ?
C6 O6 1.146(4) . ?
C7 O7 1.141(4) . ?
C8 O8 1.131(5) . ?
C9 O9 1.139(5) . ?
C10 O10 1.123(5) . ?
C11 C12 1.528(5) . ?
C13 C14 1.508(5) . ?
C15 C17 1.498(6) . ?
C15 C16 1.515(6) . ?
C18 C19 1.525(5) . ?
C20 C21 1.525(5) . ?
C22 C23 1.509(8) . ?
C22 C24 1.516(7) . ?
C25 C26 1.530(4) . ?
C27 C28 1.393(5) . ?
C27 C32 1.395(5) . ?
C28 C29 1.385(5) . ?
C29 C30 1.373(6) . ?
C30 C31 1.381(6) . ?
C31 C32 1.381(5) . ?
C33 C38 1.393(5) . ?
C33 C34 1.398(5) . ?
C34 C35 1.384(5) . ?
C35 C36 1.383(6) . ?
C36 C37 1.369(6) . ?
C37 C38 1.383(5) . ?
C39 C44 1.388(5) . ?
C39 C40 1.398(5) . ?
C40 C41 1.391(5) . ?
C41 C42 1.370(6) . ?
C42 C43 1.371(7) . ?
C43 C44 1.396(6) . ?
C45 C46 1.385(5) . ?
C45 C50 1.399(5) . ?
C46 C47 1.384(5) . ?
C47 C48 1.379(6) . ?
C48 C49 1.369(6) . ?
C49 C50 1.383(5) . ?
C51 Cl1 1.727(7) . ?
C51 Cl2 1.740(7) . ?
C52 Cl4 1.690(7) . ?
C52 Cl3 1.746(7) . ?
